data_4033329
loop_
_publ_author_name
'Sherwood, Alexander M.'
'Williamson, Samuel E.'
'Johnson, Stephanie N.'
'Yilmaz, Anil'
'Day, Victor W.'
'Prisinzano, Thomas E.'

_publ_section_title
;
 Scalable Regioselective and Stereoselective Synthesis of Functionalized
 (E)-4-Iodobut-3-en-1-ols: Gram-Scale Total Synthesis of Fungal
 Decanolides and Derivatives.
;
_journal_issue 2
_journal_name_full 'The Journal of organic chemistry'
_journal_page_first 980
_journal_page_last 992
_journal_paper_doi 10.1021/acs.joc.7b02324
_journal_volume 83
_journal_year 2018
_chemical_absolute_configuration syn
_chemical_formula_sum 'C15 H18 O3'
_chemical_formula_weight 246.29
_space_group_crystal_system orthorhombic
_space_group_IT_number 19
_space_group_name_Hall 'P 2ac 2ab'
_space_group_name_H-M_alt 'P 21 21 21'
_symmetry_space_group_name_Hall 'P 2ac 2ab'
_symmetry_space_group_name_H-M 'P 21 21 21'
_atom_sites_solution_hydrogens mixed
_audit_creation_method SHELXL-2014/7
_cell_angle_alpha 90
_cell_angle_beta 90
_cell_angle_gamma 90
_cell_formula_units_Z 4
_cell_length_a 6.1091(3)
_cell_length_b 9.5133(4)
_cell_length_c 22.6063(9)
_cell_measurement_reflns_used 9959
_cell_measurement_temperature 200(2)
_cell_measurement_theta_max 69.81
_cell_measurement_theta_min 3.91
_cell_volume 1313.83(10)
_computing_cell_refinement 'Bruker SAINT'
_computing_data_collection 'Bruker APEX2'
_computing_data_reduction 'Bruker SAINT'
_computing_molecular_graphics 'Bruker SHELXTL'
_computing_publication_material 'Bruker SHELXTL'
_computing_structure_refinement 'SHELXL-2014/7 (Sheldrick, 2014)'
_computing_structure_solution 'SHELXS-97 (Sheldrick 2008)'
_diffrn_ambient_temperature 200(2)
_diffrn_measured_fraction_theta_full 0.994
_diffrn_measured_fraction_theta_max 0.978
_diffrn_measurement_device_type 'Bruker APEX-II CCD'
_diffrn_measurement_method '\f and \w scans'
_diffrn_radiation_type CuK\a
_diffrn_radiation_wavelength 1.54178
_diffrn_reflns_av_R_equivalents 0.0650
_diffrn_reflns_av_unetI/netI 0.0471
_diffrn_reflns_Laue_measured_fraction_full 0.994
_diffrn_reflns_Laue_measured_fraction_max 0.978
_diffrn_reflns_limit_h_max 7
_diffrn_reflns_limit_h_min -7
_diffrn_reflns_limit_k_max 11
_diffrn_reflns_limit_k_min -9
_diffrn_reflns_limit_l_max 27
_diffrn_reflns_limit_l_min -27
_diffrn_reflns_number 10814
_diffrn_reflns_point_group_measured_fraction_full 0.989
_diffrn_reflns_point_group_measured_fraction_max 0.964
_diffrn_reflns_theta_full 66.000
_diffrn_reflns_theta_max 69.806
_diffrn_reflns_theta_min 3.911
_diffrn_source 'Bruker MicroStar microfocus rotating anode'
_exptl_absorpt_coefficient_mu 0.692
_exptl_absorpt_correction_T_max 1.000
_exptl_absorpt_correction_T_min 0.500
_exptl_absorpt_correction_type multi-scan
_exptl_crystal_colour colourless
_exptl_crystal_density_diffrn 1.245
_exptl_crystal_description 'Triangular plate'
_exptl_crystal_F_000 528
_exptl_crystal_size_max 0.260
_exptl_crystal_size_mid 0.160
_exptl_crystal_size_min 0.070
_refine_diff_density_max 0.433
_refine_diff_density_min -0.394
_refine_diff_density_rms 0.092
_refine_ls_abs_structure_details
; 
 Flack x determined using 919 quotients [(I+)-(I-)]/[(I+)+(I-)] 
 (Parsons, Flack and Wagner, Acta Cryst. B69 (2013) 249-259). 
;
_refine_ls_abs_structure_Flack 0.10(10)
_refine_ls_extinction_method none
_refine_ls_goodness_of_fit_ref 1.059
_refine_ls_hydrogen_treatment refU
_refine_ls_matrix_type full
_refine_ls_number_parameters 232
_refine_ls_number_reflns 2400
_refine_ls_number_restraints 0
_refine_ls_restrained_S_all 1.059
_refine_ls_R_factor_all 0.0692
_refine_ls_R_factor_gt 0.0686
_refine_ls_shift/su_max 0.000
_refine_ls_shift/su_mean 0.000
_refine_ls_structure_factor_coef Fsqd
_refine_ls_weighting_details 'w=1/[\s^2^(Fo^2^)+(0.1638P)^2^] where P=(Fo^2^+2Fc^2^)/3'
_refine_ls_weighting_scheme calc
_refine_ls_wR_factor_gt 0.1811
_refine_ls_wR_factor_ref 0.1823
_reflns_Friedel_coverage 0.667
_reflns_Friedel_fraction_full 0.982
_reflns_Friedel_fraction_max 0.944
_reflns_number_gt 2322
_reflns_number_total 2400
_reflns_threshold_expression 'I > 2\s(I)'
_cod_data_source_file jo7b02324_si_002.cif
_cod_data_source_block q87f
_cod_depositor_comments 'Adding full bibliography for 4033329--4033330.cif.'
_cod_database_code 4033329
_shelx_shelxl_version_number 2014/7
_shelx_space_group_comment
; 
The symmetry employed for this shelxl refinement is uniquely defined 
by the following loop, which should always be used as a source of 
symmetry information in preference to the above space-group names. 
They are only intended as comments. 
;
_shelx_estimated_absorpt_t_min 0.841
_shelx_estimated_absorpt_t_max 0.953

loop_
_space_group_symop_operation_xyz
'x, y, z'
'-x+1/2, -y, z+1/2'
'-x, y+1/2, -z+1/2'
'x+1/2, -y+1/2, -z'

loop_
_atom_site_label
_atom_site_type_symbol
_atom_site_fract_x
_atom_site_fract_y
_atom_site_fract_z
_atom_site_U_iso_or_equiv
_atom_site_adp_type
_atom_site_occupancy
_atom_site_site_symmetry_order
_atom_site_calc_flag
_atom_site_refinement_flags_posn
O1 O 0.6234(3) 0.5104(2) 0.57416(8) 0.0262(5) Uani 1 1 d .
O2 O 0.5040(4) 0.4316(2) 0.66223(8) 0.0341(6) Uani 1 1 d .
O3 O 0.4388(4) 0.7693(3) 0.73612(10) 0.0435(7) Uani 1 1 d .
H3O H 0.4426 0.8107 0.7689 0.11(3) Uiso 1 1 calc R
C1 C 0.6443(5) 0.4864(3) 0.63272(11) 0.0254(7) Uani 1 1 d .
C2 C 0.8664(5) 0.5305(4) 0.65519(13) 0.0337(7) Uani 1 1 d .
H2A H 0.938(6) 0.592(4) 0.6249(15) 0.022(8) Uiso 1 1 d .
H2B H 0.951(8) 0.445(6) 0.6600(19) 0.048(12) Uiso 1 1 d .
C3 C 0.8584(6) 0.6039(4) 0.71619(14) 0.0380(8) Uani 1 1 d .
H3A H 0.737(8) 0.563(5) 0.734(2) 0.054(13) Uiso 1 1 d .
H3B H 1.001(8) 0.584(6) 0.736(2) 0.053(13) Uiso 1 1 d .
C4 C 0.8317(6) 0.7644(4) 0.71552(15) 0.0384(8) Uani 1 1 d .
H4A H 0.860(8) 0.792(5) 0.758(2) 0.049(11) Uiso 1 1 d .
H4B H 0.929(7) 0.810(4) 0.6874(18) 0.030(9) Uiso 1 1 d .
C5 C 0.6056(6) 0.8230(3) 0.69910(13) 0.0344(8) Uani 1 1 d .
H5 H 0.608(7) 0.926(5) 0.705(2) 0.045(11) Uiso 1 1 d .
C6 C 0.5482(5) 0.7930(3) 0.63547(13) 0.0300(7) Uani 1 1 d .
H6 H 0.659(7) 0.822(4) 0.6102(17) 0.028(9) Uiso 1 1 d .
C7 C 0.3689(5) 0.7278(3) 0.61841(13) 0.0304(7) Uani 1 1 d .
H7 H 0.270(7) 0.688(5) 0.6443(18) 0.039(10) Uiso 1 1 d .
C8 C 0.3332(6) 0.6734(4) 0.55681(13) 0.0327(7) Uani 1 1 d .
H8A H 0.435(7) 0.727(5) 0.529(2) 0.042(11) Uiso 1 1 d .
H8B H 0.187(6) 0.676(4) 0.5466(15) 0.023(8) Uiso 1 1 d .
C9 C 0.3996(5) 0.5182(3) 0.55276(11) 0.0266(7) Uani 1 1 d .
H9 H 0.303(6) 0.463(4) 0.5774(15) 0.022(8) Uiso 1 1 d .
C10 C 0.3859(5) 0.4608(3) 0.49044(11) 0.0263(7) Uani 1 1 d .
C11 C 0.5560(5) 0.4775(4) 0.45036(13) 0.0325(7) Uani 1 1 d .
H11 H 0.690(7) 0.519(4) 0.4586(17) 0.032(9) Uiso 1 1 d .
C12 C 0.5328(7) 0.4293(4) 0.39224(13) 0.0405(8) Uani 1 1 d .
H12 H 0.653(8) 0.444(5) 0.369(2) 0.040(10) Uiso 1 1 d .
C13 C 0.3410(7) 0.3660(3) 0.37449(14) 0.0405(9) Uani 1 1 d .
H13 H 0.333(6) 0.332(4) 0.3299(15) 0.026(9) Uiso 1 1 d .
C14 C 0.1694(7) 0.3492(4) 0.41434(15) 0.0397(8) Uani 1 1 d .
H14 H 0.038(8) 0.304(5) 0.404(2) 0.045(12) Uiso 1 1 d .
C15 C 0.1942(6) 0.3960(3) 0.47242(14) 0.0347(7) Uani 1 1 d .
H15 H 0.059(8) 0.385(5) 0.5005(16) 0.047(12) Uiso 1 1 d .

loop_
_atom_site_aniso_label
_atom_site_aniso_U_11
_atom_site_aniso_U_22
_atom_site_aniso_U_33
_atom_site_aniso_U_23
_atom_site_aniso_U_13
_atom_site_aniso_U_12
O1 0.0348(11) 0.0270(10) 0.0166(9) 0.0011(7) -0.0003(8) -0.0001(9)
O2 0.0512(13) 0.0304(11) 0.0207(9) 0.0055(8) -0.0007(10) -0.0070(11)
O3 0.0461(13) 0.0553(15) 0.0289(11) -0.0198(10) 0.0086(9) -0.0139(12)
C1 0.0376(15) 0.0209(12) 0.0177(12) -0.0004(10) -0.0019(11) 0.0043(11)
C2 0.0390(16) 0.0345(15) 0.0277(14) -0.0046(12) -0.0062(13) 0.0069(14)
C3 0.0476(19) 0.0400(17) 0.0265(14) -0.0053(13) -0.0103(15) -0.0006(15)
C4 0.0444(18) 0.0374(17) 0.0336(14) -0.0124(14) -0.0020(15) -0.0112(15)
C5 0.0441(17) 0.0297(15) 0.0293(14) -0.0105(12) 0.0029(13) -0.0102(14)
C6 0.0395(16) 0.0238(13) 0.0268(13) -0.0017(11) 0.0077(13) 0.0041(12)
C7 0.0351(15) 0.0313(14) 0.0247(12) -0.0042(12) 0.0037(12) 0.0074(12)
C8 0.0395(16) 0.0357(16) 0.0230(12) -0.0027(12) -0.0043(13) 0.0083(14)
C9 0.0319(13) 0.0303(14) 0.0178(12) 0.0006(10) 0.0022(11) -0.0020(13)
C10 0.0392(15) 0.0210(12) 0.0189(12) 0.0014(10) -0.0023(12) 0.0023(12)
C11 0.0396(16) 0.0364(16) 0.0213(13) -0.0037(12) 0.0002(12) -0.0037(14)
C12 0.058(2) 0.0427(18) 0.0211(13) -0.0023(13) 0.0076(15) 0.0038(16)
C13 0.066(2) 0.0304(14) 0.0254(13) -0.0070(12) -0.0044(15) 0.0046(16)
C14 0.052(2) 0.0309(16) 0.0365(16) -0.0072(13) -0.0092(16) -0.0070(15)
C15 0.0457(17) 0.0295(15) 0.0291(14) 0.0005(12) 0.0002(14) -0.0040(13)

loop_
_atom_type_symbol
_atom_type_description
_atom_type_scat_dispersion_real
_atom_type_scat_dispersion_imag
_atom_type_scat_source
C C 0.0181 0.0091 'International Tables Vol C Tables 4.2.6.8 and 6.1.1.4'
H H 0.0000 0.0000 'International Tables Vol C Tables 4.2.6.8 and 6.1.1.4'
O O 0.0492 0.0322 'International Tables Vol C Tables 4.2.6.8 and 6.1.1.4'

loop_
_geom_angle_atom_site_label_1
_geom_angle_atom_site_label_2
_geom_angle_atom_site_label_3
_geom_angle
C1 O1 C9 115.1(2)
C5 O3 H3O 109.5
O2 C1 O1 123.3(3)
O2 C1 C2 125.0(2)
O1 C1 C2 111.6(2)
C1 C2 C3 113.4(3)
C1 C2 H2A 109(2)
C3 C2 H2A 111(2)
C1 C2 H2B 106(3)
C3 C2 H2B 107(3)
H2A C2 H2B 109(3)
C4 C3 C2 116.3(3)
C4 C3 H3A 110(3)
C2 C3 H3A 103(3)
C4 C3 H3B 107(3)
C2 C3 H3B 106(3)
H3A C3 H3B 115(4)
C5 C4 C3 117.3(3)
C5 C4 H4A 107(3)
C3 C4 H4A 104(3)
C5 C4 H4B 103(2)
C3 C4 H4B 112(2)
H4A C4 H4B 114(4)
O3 C5 C6 109.2(3)
O3 C5 C4 112.0(3)
C6 C5 C4 111.8(3)
O3 C5 H5 107(3)
C6 C5 H5 108(3)
C4 C5 H5 109(3)
C7 C6 C5 124.2(3)
C7 C6 H6 125(2)
C5 C6 H6 111(2)
C6 C7 C8 123.7(3)
C6 C7 H7 123(3)
C8 C7 H7 111(3)
C7 C8 C9 110.4(2)
C7 C8 H8A 108(3)
C9 C8 H8A 107(3)
C7 C8 H8B 111(2)
C9 C8 H8B 105(2)
H8A C8 H8B 115(3)
O1 C9 C10 110.1(2)
O1 C9 C8 106.1(2)
C10 C9 C8 112.9(2)
O1 C9 H9 111(2)
C10 C9 H9 108(2)
C8 C9 H9 109(2)
C15 C10 C11 119.5(3)
C15 C10 C9 118.7(3)
C11 C10 C9 121.7(3)
C10 C11 C12 120.0(3)
C10 C11 H11 125(2)
C12 C11 H11 115(2)
C13 C12 C11 120.2(3)
C13 C12 H12 126(3)
C11 C12 H12 114(3)
C12 C13 C14 120.2(3)
C12 C13 H13 117(2)
C14 C13 H13 123(2)
C13 C14 C15 119.4(3)
C13 C14 H14 123(3)
C15 C14 H14 118(3)
C10 C15 C14 120.7(3)
C10 C15 H15 122(2)
C14 C15 H15 117(2)

loop_
_geom_bond_atom_site_label_1
_geom_bond_atom_site_label_2
_geom_bond_distance
O1 C1 1.350(3)
O1 C9 1.453(4)
O2 C1 1.205(4)
O3 C5 1.414(4)
O3 H3O 0.8400
C1 C2 1.508(4)
C2 C3 1.547(4)
C2 H2A 1.00(4)
C2 H2B 0.97(5)
C3 C4 1.535(5)
C3 H3A 0.93(5)
C3 H3B 0.99(5)
C4 C5 1.535(5)
C4 H4A 1.01(5)
C4 H4B 0.97(4)
C5 C6 1.508(4)
C5 H5 0.99(5)
C6 C7 1.316(5)
C6 H6 0.93(4)
C7 C8 1.502(4)
C7 H7 0.92(5)
C8 C9 1.534(4)
C8 H8A 1.02(5)
C8 H8B 0.92(4)
C9 C10 1.513(3)
C9 H9 0.96(4)
C10 C15 1.385(5)
C10 C11 1.388(4)
C11 C12 1.399(4)
C11 H11 0.93(4)
C12 C13 1.377(6)
C12 H12 0.91(5)
C13 C14 1.392(6)
C13 H13 1.06(3)
C14 C15 1.395(4)
C14 H14 0.94(5)
C15 H15 1.05(5)

loop_
_geom_hbond_atom_site_label_D
_geom_hbond_atom_site_label_H
_geom_hbond_atom_site_label_A
_geom_hbond_distance_DH
_geom_hbond_distance_HA
_geom_hbond_distance_DA
_geom_hbond_angle_DHA
_geom_hbond_site_symmetry_A
O3 H3O O2 0.84 1.96 2.790(3) 168.4 3_656

loop_
_geom_torsion_atom_site_label_1
_geom_torsion_atom_site_label_2
_geom_torsion_atom_site_label_3
_geom_torsion_atom_site_label_4
_geom_torsion
C9 O1 C1 O2 23.0(4)
C9 O1 C1 C2 -159.6(2)
O2 C1 C2 C3 -43.1(4)
O1 C1 C2 C3 139.5(3)
C1 C2 C3 C4 -90.1(4)
C2 C3 C4 C5 73.4(4)
C3 C4 C5 O3 56.0(4)
C3 C4 C5 C6 -66.8(4)
O3 C5 C6 C7 0.5(4)
C4 C5 C6 C7 124.9(3)
C5 C6 C7 C8 -167.5(3)
C6 C7 C8 C9 94.2(4)
C1 O1 C9 C10 -146.8(2)
C1 O1 C9 C8 90.8(3)
C7 C8 C9 O1 -54.3(3)
C7 C8 C9 C10 -175.0(3)
O1 C9 C10 C15 149.1(3)
C8 C9 C10 C15 -92.5(3)
O1 C9 C10 C11 -34.1(4)
C8 C9 C10 C11 84.3(4)
C15 C10 C11 C12 0.1(5)
C9 C10 C11 C12 -176.7(3)
C10 C11 C12 C13 0.4(5)
C11 C12 C13 C14 -0.3(5)
C12 C13 C14 C15 -0.4(5)
C11 C10 C15 C14 -0.8(5)
C9 C10 C15 C14 176.1(3)
C13 C14 C15 C10 1.0(5)
